data_1543118
loop_
_publ_author_name
'Cai, Sen-Lin'
'Song, Ran'
'Dong, Han-Qing'
'Lin, Guo-Qiang'
'Sun, Xing-Wen'

_publ_section_title
;
 Practical Asymmetric Synthesis of Amathaspiramides B, D, and F.
;
_journal_issue 9
_journal_name_full 'Organic letters'
_journal_page_first 1996
_journal_page_last 1999
_journal_paper_doi 10.1021/acs.orglett.6b00588
_journal_volume 18
_journal_year 2016
_chemical_formula_sum 'C16 H19 Br2 Cl3 N2 O3'
_chemical_formula_weight 553.50
_chemical_name_systematic
; 
 ? 
;
_space_group_crystal_system orthorhombic
_space_group_IT_number 19
_space_group_name_Hall 'P 2ac 2ab'
_space_group_name_H-M_alt 'P 21 21 21'
_symmetry_space_group_name_Hall 'P 2ac 2ab'
_symmetry_space_group_name_H-M 'P 21 21 21'
_atom_sites_solution_hydrogens mixed
_audit_creation_method SHELXL-2013
_cell_angle_alpha 90
_cell_angle_beta 90
_cell_angle_gamma 90
_cell_formula_units_Z 4
_cell_length_a 8.689(3)
_cell_length_b 13.353(4)
_cell_length_c 18.075(6)
_cell_measurement_reflns_used 919
_cell_measurement_temperature 293(2)
_cell_measurement_theta_max 26.752
_cell_measurement_theta_min 2.797
_cell_volume 2097.1(12)
_computing_cell_refinement 'Bruker SMART'
_computing_data_collection 'Bruker SMART'
_computing_data_reduction 'Bruker SHELXTL'
_computing_molecular_graphics 'Bruker SHELXTL'
_computing_publication_material 'Bruker SHELXTL'
_computing_structure_refinement 'SHELXL-2013 (Sheldrick, 2013)'
_computing_structure_solution 'Bruker SHELXTL'
_diffrn_ambient_temperature 293(2)
_diffrn_measured_fraction_theta_full 1.000
_diffrn_measured_fraction_theta_max 0.990
_diffrn_measurement_device_type 'CCD area detector'
_diffrn_measurement_method 'phi and omega scans'
_diffrn_radiation_type MoK\a
_diffrn_radiation_wavelength 0.71073
_diffrn_reflns_av_R_equivalents 0.0755
_diffrn_reflns_av_unetI/netI 0.1457
_diffrn_reflns_Laue_measured_fraction_full 1.000
_diffrn_reflns_Laue_measured_fraction_max 0.990
_diffrn_reflns_limit_h_max 11
_diffrn_reflns_limit_h_min -9
_diffrn_reflns_limit_k_max 16
_diffrn_reflns_limit_k_min -14
_diffrn_reflns_limit_l_max 22
_diffrn_reflns_limit_l_min -23
_diffrn_reflns_number 10187
_diffrn_reflns_point_group_measured_fraction_full 0.998
_diffrn_reflns_point_group_measured_fraction_max 0.975
_diffrn_reflns_theta_full 25.242
_diffrn_reflns_theta_max 26.995
_diffrn_reflns_theta_min 1.896
_exptl_absorpt_coefficient_mu 4.266
_exptl_absorpt_correction_T_max 1.000
_exptl_absorpt_correction_T_min 0.573
_exptl_absorpt_correction_type multi-scan
_exptl_absorpt_process_details sadabs
_exptl_crystal_colour colorless
_exptl_crystal_density_diffrn 1.753
_exptl_crystal_description block
_exptl_crystal_F_000 1096
_exptl_crystal_size_max 0.060
_exptl_crystal_size_mid 0.040
_exptl_crystal_size_min 0.020
_refine_diff_density_max 0.244
_refine_diff_density_min -0.345
_refine_diff_density_rms 0.055
_refine_ls_abs_structure_details
; 
 Flack x determined using 652 quotients [(I+)-(I-)]/[(I+)+(I-)] 
 (Parsons and Flack (2004), Acta Cryst. A60, s61). 
;
_refine_ls_abs_structure_Flack 0.020(10)
_refine_ls_extinction_method none
_refine_ls_goodness_of_fit_ref 0.634
_refine_ls_hydrogen_treatment mixed
_refine_ls_matrix_type full
_refine_ls_number_parameters 249
_refine_ls_number_reflns 4447
_refine_ls_number_restraints 0
_refine_ls_restrained_S_all 0.634
_refine_ls_R_factor_all 0.0853
_refine_ls_R_factor_gt 0.0347
_refine_ls_shift/su_max 0.004
_refine_ls_shift/su_mean 0.000
_refine_ls_structure_factor_coef Fsqd
_refine_ls_weighting_details
; 
 w=1/[\s^2^(Fo^2^)+(0.0053P)^2^] 
 where P=(Fo^2^+2Fc^2^)/3 
;
_refine_ls_weighting_scheme calc
_refine_ls_wR_factor_gt 0.0425
_refine_ls_wR_factor_ref 0.0465
_reflns_Friedel_coverage 0.730
_reflns_Friedel_fraction_full 0.995
_reflns_Friedel_fraction_max 0.955
_reflns_number_gt 2089
_reflns_number_total 4447
_reflns_threshold_expression 'I > 2\s(I)'
_cod_data_source_file ol6b00588_si_001.cif
_cod_data_source_block a41223a
_cod_depositor_comments 'Adding full bibliography for 1543116--1543118.cif.'
_cod_database_code 1543118
_shelx_space_group_comment
; 
The symmetry employed for this shelxl refinement is uniquely defined 
by the following loop, which should always be used as a source of 
symmetry information in preference to the above space-group names. 
They are only intended as comments. 
;
_shelx_estimated_absorpt_t_min 0.784
_shelx_estimated_absorpt_t_max 0.920
_shelxl_version_number 2013-2

loop_
_space_group_symop_operation_xyz
'x, y, z'
'-x+1/2, -y, z+1/2'
'-x, y+1/2, -z+1/2'
'x+1/2, -y+1/2, -z'

loop_
_atom_site_label
_atom_site_type_symbol
_atom_site_fract_x
_atom_site_fract_y
_atom_site_fract_z
_atom_site_U_iso_or_equiv
_atom_site_adp_type
_atom_site_occupancy
_atom_site_site_symmetry_order
_atom_site_calc_flag
_atom_site_refinement_flags_posn
_atom_site_refinement_flags_adp
Br1 Br 1.23995(8) 1.11003(4) 0.00059(3) 0.05703(18) Uani 1 1 d . .
Br2 Br 1.21642(9) 1.01230(6) 0.30145(3) 0.0812(3) Uani 1 1 d . .
N1 N 0.9539(6) 0.7796(4) -0.0980(2) 0.0440(14) Uani 1 1 d . .
N2 N 0.7517(6) 0.9246(3) 0.0054(3) 0.0417(12) Uani 1 1 d . .
H2 H 0.794(5) 0.950(3) 0.042(2) 0.020(17) Uiso 1 1 d . .
O1 O 1.2080(5) 0.7718(4) -0.0505(2) 0.0513(12) Uani 1 1 d . .
H1 H 1.245(8) 0.706(4) -0.040(3) 0.08(2) Uiso 1 1 d . .
O2 O 0.7396(5) 0.8469(3) -0.15146(18) 0.0612(12) Uani 1 1 d . .
O3 O 1.0112(6) 0.8506(4) 0.2486(2) 0.0676(14) Uani 1 1 d . .
C1 C 1.0552(7) 0.7950(4) -0.0353(3) 0.0431(17) Uani 1 1 d . .
H1A H 1.0189 0.7566 0.0075 0.052 Uiso 1 1 calc R U
C2 C 1.0371(6) 0.9091(4) -0.0208(2) 0.0327(15) Uani 1 1 d . .
H2A H 1.1113 0.9430 -0.0531 0.039 Uiso 1 1 calc R U
C3 C 0.8763(7) 0.9342(4) -0.0511(3) 0.0358(16) Uani 1 1 d . .
C4 C 0.8544(7) 1.0377(5) -0.0844(3) 0.0507(19) Uani 1 1 d . .
H4A H 0.8849 1.0382 -0.1360 0.061 Uiso 1 1 calc R U
H4B H 0.9150 1.0869 -0.0578 0.061 Uiso 1 1 calc R U
C5 C 0.6814(8) 1.0600(5) -0.0766(4) 0.069(2) Uani 1 1 d . .
H5A H 0.6654 1.1263 -0.0560 0.083 Uiso 1 1 calc R U
H5B H 0.6307 1.0564 -0.1243 0.083 Uiso 1 1 calc R U
C6 C 0.6197(6) 0.9809(5) -0.0251(3) 0.0570(19) Uani 1 1 d . .
H6A H 0.5617 1.0119 0.0146 0.068 Uiso 1 1 calc R U
H6B H 0.5518 0.9360 -0.0518 0.068 Uiso 1 1 calc R U
C7 C 0.8469(8) 0.8505(5) -0.1076(3) 0.0464(17) Uani 1 1 d . .
C8 C 0.9481(7) 0.6823(5) -0.1330(3) 0.061(2) Uani 1 1 d . .
H8A H 0.8914 0.6368 -0.1022 0.091 Uiso 1 1 calc R U
H8B H 1.0508 0.6575 -0.1398 0.091 Uiso 1 1 calc R U
H8C H 0.8982 0.6880 -0.1802 0.091 Uiso 1 1 calc R U
C9 C 1.0759(6) 0.9398(4) 0.0574(3) 0.0377(16) Uani 1 1 d . .
C10 C 1.1677(6) 1.0204(4) 0.0748(3) 0.0394(16) Uani 1 1 d . .
C11 C 1.2068(6) 1.0428(4) 0.1467(3) 0.0466(17) Uani 1 1 d . .
H11 H 1.2693 1.0977 0.1567 0.056 Uiso 1 1 calc R U
C12 C 1.1538(7) 0.9843(5) 0.2037(3) 0.0463(16) Uani 1 1 d . .
C13 C 1.0586(6) 0.9043(5) 0.1895(3) 0.0443(16) Uani 1 1 d . .
C14 C 1.0207(6) 0.8822(5) 0.1173(3) 0.0423(16) Uani 1 1 d . .
H14 H 0.9570 0.8277 0.1078 0.051 Uiso 1 1 calc R U
C15 C 0.9066(8) 0.7712(6) 0.2354(3) 0.085(3) Uani 1 1 d . .
H15A H 0.8171 0.7967 0.2106 0.128 Uiso 1 1 calc R U
H15B H 0.8767 0.7417 0.2817 0.128 Uiso 1 1 calc R U
H15C H 0.9550 0.7214 0.2050 0.128 Uiso 1 1 calc R U
C16 C 0.2912(9) 0.6630(5) 0.3191(3) 0.071(2) Uani 1 1 d . .
H16 H 0.255(7) 0.683(3) 0.268(2) 0.057(16) Uiso 1 1 d . .
Cl1 Cl 0.1505(2) 0.67535(16) 0.38802(10) 0.0933(7) Uani 1 1 d . .
Cl2 Cl 0.3488(3) 0.53792(16) 0.31179(11) 0.1149(8) Uani 1 1 d . .
Cl3 Cl 0.4475(2) 0.73845(18) 0.33933(12) 0.1020(7) Uani 1 1 d . .

loop_
_atom_site_aniso_label
_atom_site_aniso_U_11
_atom_site_aniso_U_22
_atom_site_aniso_U_33
_atom_site_aniso_U_23
_atom_site_aniso_U_13
_atom_site_aniso_U_12
Br1 0.0606(4) 0.0525(4) 0.0580(3) 0.0085(4) 0.0001(4) -0.0125(4)
Br2 0.1016(6) 0.0972(6) 0.0447(3) -0.0136(4) -0.0202(4) -0.0029(6)
N1 0.046(4) 0.047(4) 0.039(3) -0.012(3) -0.008(3) -0.004(3)
N2 0.034(3) 0.048(3) 0.043(3) -0.007(3) 0.001(3) 0.006(3)
O1 0.040(3) 0.053(3) 0.061(2) -0.005(2) 0.001(2) 0.004(2)
O2 0.062(3) 0.071(3) 0.051(2) -0.011(2) -0.025(3) 0.007(3)
O3 0.087(4) 0.075(4) 0.041(3) 0.011(2) 0.000(2) -0.014(3)
C1 0.040(4) 0.049(5) 0.041(4) -0.009(3) -0.008(3) 0.000(3)
C2 0.035(4) 0.036(4) 0.027(3) 0.003(3) 0.000(2) -0.006(3)
C3 0.035(4) 0.039(4) 0.033(3) 0.002(3) -0.001(3) 0.000(3)
C4 0.055(5) 0.043(5) 0.054(4) 0.006(4) -0.013(4) 0.003(4)
C5 0.086(7) 0.046(5) 0.075(5) 0.018(4) -0.018(4) 0.014(4)
C6 0.044(4) 0.062(5) 0.065(5) -0.005(4) -0.004(3) 0.018(4)
C7 0.051(5) 0.049(5) 0.039(4) 0.010(4) -0.002(4) 0.003(4)
C8 0.069(5) 0.059(5) 0.054(4) -0.021(4) -0.003(4) 0.001(4)
C9 0.038(4) 0.042(4) 0.033(4) -0.008(3) -0.006(3) 0.000(3)
C10 0.048(4) 0.032(4) 0.039(3) -0.003(3) -0.006(3) 0.001(3)
C11 0.045(4) 0.040(4) 0.055(3) -0.012(3) -0.011(4) 0.003(3)
C12 0.054(4) 0.052(5) 0.033(3) -0.007(4) -0.002(3) 0.008(4)
C13 0.044(4) 0.049(5) 0.040(4) 0.008(4) 0.003(3) 0.005(4)
C14 0.045(4) 0.048(4) 0.034(4) -0.001(3) -0.003(3) -0.010(4)
C15 0.096(6) 0.098(7) 0.062(5) 0.032(5) -0.003(4) -0.018(6)
C16 0.097(7) 0.061(5) 0.054(4) 0.008(4) -0.013(5) -0.010(5)
Cl1 0.0865(16) 0.116(2) 0.0776(12) 0.0116(14) 0.0051(12) -0.0162(13)
Cl2 0.184(2) 0.0631(17) 0.0979(15) 0.0040(13) -0.0002(16) 0.0095(14)
Cl3 0.0840(16) 0.0930(18) 0.1289(18) -0.0124(14) 0.0034(13) -0.0184(14)

loop_
_atom_type_symbol
_atom_type_description
_atom_type_scat_dispersion_real
_atom_type_scat_dispersion_imag
_atom_type_scat_source
C C 0.0033 0.0016 'International Tables Vol C Tables 4.2.6.8 and 6.1.1.4'
H H 0.0000 0.0000 'International Tables Vol C Tables 4.2.6.8 and 6.1.1.4'
N N 0.0061 0.0033 'International Tables Vol C Tables 4.2.6.8 and 6.1.1.4'
O O 0.0106 0.0060 'International Tables Vol C Tables 4.2.6.8 and 6.1.1.4'
Br Br -0.2901 2.4595 'International Tables Vol C Tables 4.2.6.8 and 6.1.1.4'
Cl Cl 0.1484 0.1585 'International Tables Vol C Tables 4.2.6.8 and 6.1.1.4'

loop_
_geom_angle_atom_site_label_1
_geom_angle_atom_site_label_2
_geom_angle_atom_site_label_3
_geom_angle
C7 N1 C8 123.7(5)
C7 N1 C1 115.0(5)
C8 N1 C1 119.4(5)
C6 N2 C3 105.2(4)
C6 N2 H2 116(3)
C3 N2 H2 101(3)
C1 O1 H1 119(4)
C13 O3 C15 117.3(5)
O1 C1 N1 113.1(5)
O1 C1 C2 110.4(5)
N1 C1 C2 102.1(4)
O1 C1 H1A 110.3
N1 C1 H1A 110.3
C2 C1 H1A 110.3
C9 C2 C3 118.5(4)
C9 C2 C1 113.7(4)
C3 C2 C1 104.2(4)
C9 C2 H2A 106.6
C3 C2 H2A 106.6
C1 C2 H2A 106.6
N2 C3 C4 105.0(5)
N2 C3 C7 105.8(5)
C4 C3 C7 112.2(5)
N2 C3 C2 113.3(4)
C4 C3 C2 116.9(5)
C7 C3 C2 103.3(5)
C3 C4 C5 105.2(5)
C3 C4 H4A 110.7
C5 C4 H4A 110.7
C3 C4 H4B 110.7
C5 C4 H4B 110.7
H4A C4 H4B 108.8
C6 C5 C4 105.5(5)
C6 C5 H5A 110.6
C4 C5 H5A 110.6
C6 C5 H5B 110.6
C4 C5 H5B 110.6
H5A C5 H5B 108.8
N2 C6 C5 108.2(5)
N2 C6 H6A 110.1
C5 C6 H6A 110.1
N2 C6 H6B 110.1
C5 C6 H6B 110.1
H6A C6 H6B 108.4
O2 C7 N1 125.8(6)
O2 C7 C3 125.9(6)
N1 C7 C3 108.2(5)
N1 C8 H8A 109.5
N1 C8 H8B 109.5
H8A C8 H8B 109.5
N1 C8 H8C 109.5
H8A C8 H8C 109.5
H8B C8 H8C 109.5
C10 C9 C14 116.5(5)
C10 C9 C2 123.8(5)
C14 C9 C2 119.6(5)
C11 C10 C9 121.9(5)
C11 C10 Br1 116.6(5)
C9 C10 Br1 121.4(4)
C12 C11 C10 120.2(5)
C12 C11 H11 119.9
C10 C11 H11 119.9
C11 C12 C13 120.2(5)
C11 C12 Br2 119.6(5)
C13 C12 Br2 120.2(5)
O3 C13 C12 116.6(6)
O3 C13 C14 124.2(6)
C12 C13 C14 119.2(6)
C13 C14 C9 121.9(6)
C13 C14 H14 119.0
C9 C14 H14 119.0
O3 C15 H15A 109.5
O3 C15 H15B 109.5
H15A C15 H15B 109.5
O3 C15 H15C 109.5
H15A C15 H15C 109.5
H15B C15 H15C 109.5
Cl3 C16 Cl2 110.3(4)
Cl3 C16 Cl1 110.1(3)
Cl2 C16 Cl1 110.1(4)
Cl3 C16 H16 106(3)
Cl2 C16 H16 106(3)
Cl1 C16 H16 114(3)

loop_
_geom_bond_atom_site_label_1
_geom_bond_atom_site_label_2
_geom_bond_distance
Br1 C10 1.904(5)
Br2 C12 1.886(5)
N1 C7 1.339(7)
N1 C8 1.446(6)
N1 C1 1.451(6)
N2 C6 1.478(7)
N2 C3 1.494(7)
N2 H2 0.83(4)
O1 C1 1.391(6)
O1 H1 0.96(6)
O2 C7 1.224(6)
O3 C13 1.351(6)
O3 C15 1.417(8)
C1 C2 1.554(7)
C1 H1A 0.9800
C2 C9 1.509(6)
C2 C3 1.538(7)
C2 H2A 0.9800
C3 C4 1.518(7)
C3 C7 1.535(8)
C4 C5 1.539(7)
C4 H4A 0.9700
C4 H4B 0.9700
C5 C6 1.506(7)
C5 H5A 0.9700
C5 H5B 0.9700
C6 H6A 0.9700
C6 H6B 0.9700
C8 H8A 0.9600
C8 H8B 0.9600
C8 H8C 0.9600
C9 C10 1.376(7)
C9 C14 1.413(7)
C10 C11 1.376(6)
C11 C12 1.373(7)
C11 H11 0.9300
C12 C13 1.375(7)
C13 C14 1.377(7)
C14 H14 0.9300
C15 H15A 0.9600
C15 H15B 0.9600
C15 H15C 0.9600
C16 Cl3 1.730(7)
C16 Cl2 1.749(7)
C16 Cl1 1.752(7)
C16 H16 1.02(4)

loop_
_geom_hbond_atom_site_label_D
_geom_hbond_atom_site_label_H
_geom_hbond_atom_site_label_A
_geom_hbond_distance_DH
_geom_hbond_distance_HA
_geom_hbond_distance_DA
_geom_hbond_angle_DHA
_geom_hbond_site_symmetry_A
O1 H1 N2 0.96(6) 1.85(5) 2.772(6) 161(6) 4_565
C16 H16 O2 1.02(4) 2.14(4) 3.067(7) 150(4) 4_465

loop_
_geom_torsion_atom_site_label_1
_geom_torsion_atom_site_label_2
_geom_torsion_atom_site_label_3
_geom_torsion_atom_site_label_4
_geom_torsion
C7 N1 C1 O1 -139.0(5)
C8 N1 C1 O1 56.2(7)
C7 N1 C1 C2 -20.4(6)
C8 N1 C1 C2 174.8(4)
O1 C1 C2 C9 -82.9(6)
N1 C1 C2 C9 156.6(4)
O1 C1 C2 C3 146.7(4)
N1 C1 C2 C3 26.2(5)
C6 N2 C3 C4 33.7(6)
C6 N2 C3 C7 -85.1(5)
C6 N2 C3 C2 162.4(5)
C9 C2 C3 N2 -37.0(7)
C1 C2 C3 N2 90.5(5)
C9 C2 C3 C4 85.3(6)
C1 C2 C3 C4 -147.3(5)
C9 C2 C3 C7 -151.0(5)
C1 C2 C3 C7 -23.5(5)
N2 C3 C4 C5 -28.2(6)
C7 C3 C4 C5 86.1(6)
C2 C3 C4 C5 -154.8(5)
C3 C4 C5 C6 12.3(6)
C3 N2 C6 C5 -26.3(6)
C4 C5 C6 N2 8.4(7)
C8 N1 C7 O2 -7.1(10)
C1 N1 C7 O2 -171.2(5)
C8 N1 C7 C3 169.5(5)
C1 N1 C7 C3 5.5(7)
N2 C3 C7 O2 69.6(7)
C4 C3 C7 O2 -44.3(9)
C2 C3 C7 O2 -171.1(5)
N2 C3 C7 N1 -107.1(5)
C4 C3 C7 N1 139.0(5)
C2 C3 C7 N1 12.2(6)
C3 C2 C9 C10 -103.6(6)
C1 C2 C9 C10 133.5(6)
C3 C2 C9 C14 78.5(7)
C1 C2 C9 C14 -44.4(7)
C14 C9 C10 C11 1.4(8)
C2 C9 C10 C11 -176.5(5)
C14 C9 C10 Br1 -176.0(4)
C2 C9 C10 Br1 6.1(8)
C9 C10 C11 C12 -0.2(9)
Br1 C10 C11 C12 177.3(4)
C10 C11 C12 C13 -1.4(9)
C10 C11 C12 Br2 177.0(4)
C15 O3 C13 C12 176.7(6)
C15 O3 C13 C14 -5.0(9)
C11 C12 C13 O3 -179.9(5)
Br2 C12 C13 O3 1.7(7)
C11 C12 C13 C14 1.7(9)
Br2 C12 C13 C14 -176.7(4)
O3 C13 C14 C9 -178.7(6)
C12 C13 C14 C9 -0.5(9)
C10 C9 C14 C13 -1.0(8)
C2 C9 C14 C13 177.0(5)
